data_4330366
loop_
_publ_author_name
'Javier Hern\'andez-Gil'
'Sacramento Ferrer'
'Alfonso Casti\~neiras'
'Francesc Lloret'

_publ_section_title
;
 A Unique Discrete Tetranuclear Cu'-Cu(N-N)2Cu-Cu' Copper(II) Complex,
 Built from a \m3-1,2,4-Triazolato-\m-carboxylato Ligand, as an Effective
 DNA Cleavage Agent
;
_journal_name_full 'Inorganic Chemistry'
_journal_page_first 9809
_journal_page_last 9819
_journal_paper_doi 10.1021/ic301168k
_journal_volume 51
_journal_year 2012
_chemical_formula_moiety 'C22 H56 Cl2 Cu4 N20 O12, 2(Cl O4), 2(H2 O)'
_chemical_formula_sum 'C22 H60 Cl4 Cu4 N20 O22'
_chemical_formula_weight 1352.86
_chemical_name_systematic
; 
 ? 
;
_space_group_IT_number 12
_symmetry_cell_setting monoclinic
_symmetry_Int_Tables_number 12
_symmetry_space_group_name_Hall '-C 2y'
_symmetry_space_group_name_H-M 'C 1 2/m 1'
_atom_sites_solution_hydrogens mixed
_atom_sites_solution_primary direct
_atom_sites_solution_secondary difmap
_audit_creation_method SHELXL-97
_cell_angle_alpha 90.00
_cell_angle_beta 121.9540(10)
_cell_angle_gamma 90.00
_cell_formula_units_Z 2
_cell_length_a 24.1332(6)
_cell_length_b 8.4915(2)
_cell_length_c 14.2128(3)
_cell_measurement_reflns_used 9980
_cell_measurement_temperature 100(2)
_cell_measurement_theta_max 28.205
_cell_measurement_theta_min 2.595
_cell_volume 2471.25(10)
_computing_cell_refinement 'APEX2 Software (Bruker, 2005)'
_computing_data_collection 'APEX2 Software (Bruker, 2005)'
_computing_data_reduction 'APEX2 Software (Bruker, 2005)'
_computing_molecular_graphics 'PLATON (Spek, 2004)'
_computing_publication_material 'SHELXL-97 (Sheldrick, 2008)'
_computing_structure_refinement 'SHELXL-97 (Sheldrick, 2008)'
_computing_structure_solution 'SHELXS-97 (Sheldrick, 2008)'
_diffrn_ambient_temperature 100(2)
_diffrn_measured_fraction_theta_full 0.999
_diffrn_measured_fraction_theta_max 0.999
_diffrn_measurement_device_type 'Bruker X8 KappaAPEXII'
_diffrn_measurement_method 'omega and phi scans'
_diffrn_radiation_monochromator graphite
_diffrn_radiation_source 'fine-focus sealed tube'
_diffrn_radiation_type MoK\a
_diffrn_radiation_wavelength 0.71073
_diffrn_reflns_av_R_equivalents 0.0432
_diffrn_reflns_av_sigmaI/netI 0.0191
_diffrn_reflns_limit_h_max 17
_diffrn_reflns_limit_h_min -30
_diffrn_reflns_limit_k_max 10
_diffrn_reflns_limit_k_min 0
_diffrn_reflns_limit_l_max 18
_diffrn_reflns_limit_l_min -18
_diffrn_reflns_number 32848
_diffrn_reflns_theta_full 27.10
_diffrn_reflns_theta_max 27.10
_diffrn_reflns_theta_min 1.69
_exptl_absorpt_coefficient_mu 2.009
_exptl_absorpt_correction_T_max 0.9802
_exptl_absorpt_correction_T_min 0.5839
_exptl_absorpt_correction_type multi-scan
_exptl_absorpt_process_details SADABS
_exptl_crystal_colour Blue
_exptl_crystal_density_diffrn 1.818
_exptl_crystal_description plate
_exptl_crystal_F_000 1384
_exptl_crystal_size_max 0.30
_exptl_crystal_size_mid 0.21
_exptl_crystal_size_min 0.01
_refine_diff_density_max 1.091
_refine_diff_density_min -0.836
_refine_diff_density_rms 0.102
_refine_ls_extinction_method none
_refine_ls_goodness_of_fit_ref 1.088
_refine_ls_hydrogen_treatment constr
_refine_ls_matrix_type full
_refine_ls_number_parameters 211
_refine_ls_number_reflns 2922
_refine_ls_number_restraints 0
_refine_ls_restrained_S_all 1.088
_refine_ls_R_factor_all 0.0481
_refine_ls_R_factor_gt 0.0400
_refine_ls_shift/su_max 0.000
_refine_ls_shift/su_mean 0.000
_refine_ls_structure_factor_coef Fsqd
_refine_ls_weighting_details 'calc w=1/[\s^2^(Fo^2^)+(0.0357P)^2^+16.5482P] where P=(Fo^2^+2Fc^2^)/3'
_refine_ls_weighting_scheme calc
_refine_ls_wR_factor_gt 0.0940
_refine_ls_wR_factor_ref 0.0980
_reflns_number_gt 2498
_reflns_number_total 2922
_reflns_threshold_expression >2sigma(I)
_cod_data_source_file ic301168k_si_001.cif
_cod_data_source_block 08sfac02
_cod_original_sg_symbol_H-M 'C 2/m'
_cod_database_code 4330366

loop_
_symmetry_equiv_pos_as_xyz
'x, y, z'
'-x, y, -z'
'x+1/2, y+1/2, z'
'-x+1/2, y+1/2, -z'
'-x, -y, -z'
'x, -y, z'
'-x+1/2, -y+1/2, -z'
'x+1/2, -y+1/2, z'

loop_
_atom_site_label
_atom_site_type_symbol
_atom_site_fract_x
_atom_site_fract_y
_atom_site_fract_z
_atom_site_U_iso_or_equiv
_atom_site_adp_type
_atom_site_occupancy
_atom_site_symmetry_multiplicity
_atom_site_calc_flag
_atom_site_refinement_flags
Cu1 Cu 0.09915(2) 0.0000 0.46284(4) 0.01319(13) Uani 1 2 d S
Cu2 Cu -0.08476(2) 0.0000 -0.00217(4) 0.01678(14) Uani 1 2 d S
Cl1 Cl 0.29077(5) 0.0000 0.59593(9) 0.0318(3) Uani 1 2 d S
O1 O -0.01269(15) 0.0000 0.3598(2) 0.0226(7) Uani 1 2 d S
O2 O -0.09232(14) 0.0000 0.1788(2) 0.0222(7) Uani 1 2 d S
O11 O 0.2260(2) 0.0743(7) 0.5476(4) 0.0324(12) Uani 0.50 1 d P
O12 O 0.3174(4) 0.1301(6) 0.6624(5) 0.132(3) Uani 1 1 d .
O13 O 0.30700(17) 0.0000 0.5118(3) 0.0310(8) Uani 1 2 d S
N3 N 0.00689(17) 0.0000 0.1280(3) 0.0179(8) Uani 1 2 d S
N4 N 0.06756(18) 0.0000 0.1405(3) 0.0238(9) Uani 1 2 d S
N6 N 0.08150(17) 0.0000 0.3084(3) 0.0206(8) Uani 1 2 d S
N7 N 0.1784(2) 0.0000 0.2937(3) 0.0454(15) Uani 1 2 d S
H7A H 0.1990 0.0537 0.3600 0.054 Uiso 0.50 1 d PR
H7B H 0.1935 -0.1010 0.3068 0.054 Uiso 0.50 1 d PR
N11 N 0.1085(2) 0.2341(4) 0.4821(3) 0.0506(11) Uani 1 1 d .
H11A H 0.1444 0.2674 0.4810 0.061 Uiso 1 1 d R
H11B H 0.0721 0.2830 0.4252 0.061 Uiso 1 1 d R
N14 N 0.11997(17) 0.0000 0.6182(3) 0.0171(7) Uani 1 2 d S
H14 H 0.0804 0.0000 0.6148 0.021 Uiso 1 2 d SR
N21 N -0.09630(19) 0.2365(4) 0.0025(3) 0.0435(9) Uani 1 1 d .
H21A H -0.0802 0.2677 0.0729 0.052 Uiso 1 1 d R
H21B H -0.0743 0.2873 -0.0234 0.052 Uiso 1 1 d R
N24 N -0.1836(2) 0.0000 -0.0856(3) 0.0552(19) Uani 1 2 d S
H24 H -0.1995 0.0000 -0.1612 0.066 Uiso 1 2 d SR
C1 C -0.0346(2) 0.0000 0.2565(3) 0.0188(9) Uani 1 2 d S
C2 C 0.0176(2) 0.0000 0.2296(3) 0.0169(9) Uani 1 2 d S
C5 C 0.1102(2) 0.0000 0.2489(4) 0.0275(11) Uani 1 2 d S
C12 C 0.1169(4) 0.2752(6) 0.5909(5) 0.090(3) Uani 1 1 d .
H12A H 0.1409 0.3732 0.6184 0.108 Uiso 1 1 d R
H12B H 0.0745 0.2891 0.5822 0.108 Uiso 1 1 d R
C13 C 0.1533(2) 0.1467(7) 0.6712(3) 0.0575(16) Uani 1 1 d .
H13A H 0.1982 0.1435 0.6897 0.069 Uiso 1 1 d R
H13B H 0.1534 0.1632 0.7388 0.069 Uiso 1 1 d R
C22 C -0.1658(3) 0.2771(9) -0.0658(5) 0.098(3) Uani 1 1 d .
H22A H -0.1746 0.3728 -0.0387 0.117 Uiso 1 1 d R
H22B H -0.1784 0.2938 -0.1421 0.117 Uiso 1 1 d R
C23 C -0.2043(2) 0.1461(9) -0.0582(4) 0.080(2) Uani 1 1 d .
H23A H -0.1966 0.1394 0.0159 0.097 Uiso 1 1 d R
H23B H -0.2506 0.1617 -0.1103 0.097 Uiso 1 1 d R
Cl2 Cl 0.46026(6) 0.0000 0.25989(9) 0.0344(3) Uani 1 2 d S
O21 O 0.4925(2) -0.0636(6) 0.3748(4) 0.0285(11) Uani 0.50 1 d P
O22 O 0.4886(3) -0.1118(7) 0.2094(5) 0.0392(14) Uani 0.50 1 d P
O23 O 0.3919(2) 0.0537(7) 0.2043(4) 0.0396(15) Uani 0.50 1 d P
O24 O 0.4706(3) 0.1453(6) 0.2522(4) 0.0381(14) Uani 0.50 1 d P
O3 O 0.06077(18) 0.5000 0.1096(3) 0.0477(12) Uani 1 2 d S
H3A H 0.0261 0.5000 0.1082 0.072 Uiso 1 2 d SR
H3B H 0.0956 0.5000 0.1708 0.072 Uiso 1 2 d SR

loop_
_atom_site_aniso_label
_atom_site_aniso_U_11
_atom_site_aniso_U_22
_atom_site_aniso_U_33
_atom_site_aniso_U_23
_atom_site_aniso_U_13
_atom_site_aniso_U_12
Cu1 0.0098(2) 0.0224(3) 0.0068(2) 0.000 0.00400(19) 0.000
Cu2 0.0110(3) 0.0295(3) 0.0086(2) 0.000 0.0043(2) 0.000
Cl1 0.0143(5) 0.0623(9) 0.0177(5) 0.000 0.0077(4) 0.000
O1 0.0120(14) 0.048(2) 0.0090(13) 0.000 0.0062(12) 0.000
O2 0.0091(14) 0.045(2) 0.0089(13) 0.000 0.0025(12) 0.000
O11 0.018(2) 0.052(3) 0.027(2) 0.008(2) 0.012(2) 0.012(2)
O12 0.273(8) 0.074(3) 0.130(4) -0.048(3) 0.161(5) -0.036(4)
O13 0.0262(18) 0.041(2) 0.0353(19) 0.000 0.0227(16) 0.000
N3 0.0122(17) 0.031(2) 0.0103(16) 0.000 0.0060(14) 0.000
N4 0.0120(17) 0.048(3) 0.0119(17) 0.000 0.0066(15) 0.000
N6 0.0105(17) 0.042(2) 0.0085(15) 0.000 0.0046(14) 0.000
N7 0.0107(19) 0.114(5) 0.0108(18) 0.000 0.0049(16) 0.000
N11 0.100(3) 0.0294(19) 0.049(2) -0.0101(16) 0.058(2) -0.026(2)
N14 0.0098(16) 0.033(2) 0.0091(15) 0.000 0.0050(13) 0.000
N21 0.071(3) 0.038(2) 0.0426(19) 0.0207(16) 0.045(2) 0.0269(18)
N24 0.011(2) 0.144(6) 0.0074(18) 0.000 0.0031(16) 0.000
C1 0.013(2) 0.031(2) 0.0127(19) 0.000 0.0074(17) 0.000
C2 0.0120(19) 0.028(2) 0.0102(18) 0.000 0.0056(16) 0.000
C5 0.013(2) 0.058(3) 0.011(2) 0.000 0.0065(18) 0.000
C12 0.209(8) 0.036(3) 0.087(4) -0.039(3) 0.120(5) -0.061(4)
C13 0.060(3) 0.098(4) 0.0279(19) -0.041(2) 0.032(2) -0.063(3)
C22 0.112(5) 0.128(6) 0.102(5) 0.094(5) 0.090(4) 0.103(5)
C23 0.045(3) 0.169(7) 0.044(2) 0.063(3) 0.034(2) 0.070(4)
Cl2 0.0243(6) 0.0651(10) 0.0131(5) 0.000 0.0094(5) 0.000
O21 0.034(3) 0.033(3) 0.016(2) 0.0032(18) 0.011(2) 0.001(2)
O22 0.051(3) 0.044(3) 0.044(3) -0.024(3) 0.040(3) -0.018(3)
O23 0.022(2) 0.052(4) 0.031(3) 0.001(2) 0.005(2) 0.006(2)
O24 0.057(4) 0.019(3) 0.023(3) 0.002(2) 0.011(3) -0.013(3)
O3 0.0206(19) 0.095(4) 0.0223(18) 0.000 0.0079(16) 0.000

loop_
_atom_type_symbol
_atom_type_description
_atom_type_scat_dispersion_real
_atom_type_scat_dispersion_imag
_atom_type_scat_source
C C 0.0033 0.0016 'International Tables Vol C Tables 4.2.6.8 and 6.1.1.4'
H H 0.0000 0.0000 'International Tables Vol C Tables 4.2.6.8 and 6.1.1.4'
Cl Cl 0.1484 0.1585 'International Tables Vol C Tables 4.2.6.8 and 6.1.1.4'
Cu Cu 0.3201 1.2651 'International Tables Vol C Tables 4.2.6.8 and 6.1.1.4'
N N 0.0061 0.0033 'International Tables Vol C Tables 4.2.6.8 and 6.1.1.4'
O O 0.0106 0.0060 'International Tables Vol C Tables 4.2.6.8 and 6.1.1.4'

loop_
_geom_angle_atom_site_label_1
_geom_angle_atom_site_label_2
_geom_angle_atom_site_label_3
_geom_angle
_geom_angle_site_symmetry_1
_geom_angle_site_symmetry_3
_geom_angle_publ_flag
N14 Cu1 N6 178.02(14) . . y
N14 Cu1 N11 84.48(10) . . y
N6 Cu1 N11 95.36(10) . . y
N14 Cu1 N11 84.48(10) . 6 y
N6 Cu1 N11 95.36(10) . 6 y
N11 Cu1 N11 165.9(2) . 6 y
N14 Cu1 O1 103.29(13) . . y
N6 Cu1 O1 78.69(13) . . y
N11 Cu1 O1 95.55(14) . . y
N11 Cu1 O1 95.55(14) 6 . y
N14 Cu1 O11 86.78(14) . . y
N6 Cu1 O11 91.29(14) . . y
N11 Cu1 O11 71.87(18) . . y
N11 Cu1 O11 98.73(18) 6 . y
O1 Cu1 O11 163.28(12) . . y
N14 Cu1 Cu2 150.90(10) . . ?
N6 Cu1 Cu2 31.08(10) . . ?
N11 Cu1 Cu2 96.96(12) . . ?
N11 Cu1 Cu2 96.96(12) 6 . ?
O1 Cu1 Cu2 47.62(7) . . ?
O11 Cu1 Cu2 121.41(10) . . ?
N3 Cu2 N24 157.90(16) . . y
N3 Cu2 N21 94.21(11) . 6 y
N24 Cu2 N21 83.10(11) . 6 y
N3 Cu2 N21 94.21(11) . . y
N24 Cu2 N21 83.10(11) . . y
N21 Cu2 N21 162.0(2) 6 . y
N3 Cu2 N4 100.76(14) . 5 y
N24 Cu2 N4 101.34(15) . 5 y
N21 Cu2 N4 97.03(9) 6 5 y
N21 Cu2 N4 97.03(9) . 5 y
N3 Cu2 O2 73.41(12) . . y
N24 Cu2 O2 84.50(13) . . y
N21 Cu2 O2 83.58(9) 6 . y
N21 Cu2 O2 83.58(9) . . y
N4 Cu2 O2 174.16(12) 5 . y
N3 Cu2 Cu2 51.13(10) . 5 ?
N24 Cu2 Cu2 150.97(12) . 5 ?
N21 Cu2 Cu2 98.85(11) 6 5 ?
N21 Cu2 Cu2 98.85(11) . 5 ?
N4 Cu2 Cu2 49.63(10) 5 5 ?
O2 Cu2 Cu2 124.53(7) . 5 ?
N3 Cu2 Cu1 28.61(10) . . ?
N24 Cu2 Cu1 129.29(12) . . ?
N21 Cu2 Cu1 89.89(10) 6 . ?
N21 Cu2 Cu1 89.89(10) . . ?
N4 Cu2 Cu1 129.37(10) 5 . ?
O2 Cu2 Cu1 44.80(6) . . ?
Cu2 Cu2 Cu1 79.737(15) 5 . ?
O12 Cl1 O12 107.2(6) 6 . ?
O12 Cl1 O13 109.7(2) 6 . ?
O12 Cl1 O13 109.7(2) . . ?
O12 Cl1 O11 88.3(4) 6 6 ?
O12 Cl1 O11 131.2(4) . 6 ?
O13 Cl1 O11 107.5(2) . 6 ?
O12 Cl1 O11 131.2(4) 6 . ?
O12 Cl1 O11 88.3(4) . . ?
O13 Cl1 O11 107.5(2) . . ?
O11 Cl1 O11 50.6(4) 6 . ?
C1 O1 Cu1 111.6(3) . . ?
C1 O2 Cu2 103.9(3) . . ?
Cl1 O11 Cu1 141.1(3) . . ?
C2 N3 N4 106.2(3) . . ?
C2 N3 Cu2 119.4(3) . . ?
N4 N3 Cu2 134.4(3) . . ?
C5 N4 N3 105.5(3) . . ?
C5 N4 Cu2 129.7(3) . 5 ?
N3 N4 Cu2 124.8(3) . 5 ?
C2 N6 C5 102.8(3) . . ?
C2 N6 Cu1 113.5(3) . . ?
C5 N6 Cu1 143.7(3) . . ?
C5 N7 H7A 109.2 . . ?
C5 N7 H7B 109.5 . . ?
H7A N7 H7B 108.4 . . ?
C12 N11 Cu1 108.6(3) . . ?
C12 N11 H11A 109.5 . . ?
Cu1 N11 H11A 110.0 . . ?
C12 N11 H11B 110.5 . . ?
Cu1 N11 H11B 110.0 . . ?
H11A N11 H11B 108.4 . . ?
C13 N14 C13 117.4(5) 6 . ?
C13 N14 Cu1 108.7(2) 6 . ?
C13 N14 Cu1 108.7(2) . . ?
C13 N14 H14 107.3 6 . ?
C13 N14 H14 107.3 . . ?
Cu1 N14 H14 107.1 . . ?
C22 N21 Cu2 109.8(4) . . ?
C22 N21 H21A 109.7 . . ?
Cu2 N21 H21A 109.9 . . ?
C22 N21 H21B 109.4 . . ?
Cu2 N21 H21B 109.8 . . ?
H21A N21 H21B 108.2 . . ?
C23 N24 C23 115.8(5) 6 . ?
C23 N24 Cu2 107.8(3) 6 . ?
C23 N24 Cu2 107.8(3) . . ?
C23 N24 H24 108.4 6 . ?
C23 N24 H24 108.4 . . ?
Cu2 N24 H24 108.4 . . ?
O2 C1 O1 127.9(4) . . ?
O2 C1 C2 118.3(4) . . ?
O1 C1 C2 113.8(4) . . ?
N3 C2 N6 112.6(4) . . ?
N3 C2 C1 124.9(4) . . ?
N6 C2 C1 122.5(4) . . ?
N4 C5 N6 113.0(4) . . ?
N4 C5 N7 121.6(4) . . ?
N6 C5 N7 125.4(4) . . ?
C13 C12 N11 109.0(4) . . ?
C13 C12 H12A 109.7 . . ?
N11 C12 H12A 110.1 . . ?
C13 C12 H12B 110.0 . . ?
N11 C12 H12B 109.9 . . ?
H12A C12 H12B 108.2 . . ?
N14 C13 C12 106.9(3) . . ?
N14 C13 H13A 110.3 . . ?
C12 C13 H13A 110.5 . . ?
N14 C13 H13B 110.3 . . ?
C12 C13 H13B 110.2 . . ?
H13A C13 H13B 108.5 . . ?
N21 C22 C23 108.4(4) . . ?
N21 C22 H22A 110.4 . . ?
C23 C22 H22A 108.7 . . ?
N21 C22 H22B 110.3 . . ?
C23 C22 H22B 110.6 . . ?
H22A C22 H22B 108.4 . . ?
N24 C23 C22 107.5(4) . . ?
N24 C23 H23A 110.1 . . ?
C22 C23 H23A 110.8 . . ?
N24 C23 H23B 109.3 . . ?
C22 C23 H23B 110.7 . . ?
H23A C23 H23B 108.4 . . ?
O24 Cl2 O24 150.7(7) . 6 ?
O24 Cl2 O23 117.9(4) . 6 ?
O24 Cl2 O23 82.5(4) 6 6 ?
O24 Cl2 O23 82.5(4) . . ?
O24 Cl2 O23 117.9(4) 6 . ?
O23 Cl2 O23 36.0(4) 6 . ?
O24 Cl2 O21 74.4(3) . 6 ?
O24 Cl2 O21 115.6(3) 6 6 ?
O23 Cl2 O21 119.1(3) 6 6 ?
O23 Cl2 O21 105.2(3) . 6 ?
O24 Cl2 O21 115.6(3) . . ?
O24 Cl2 O21 74.4(3) 6 . ?
O23 Cl2 O21 105.2(3) 6 . ?
O23 Cl2 O21 119.1(3) . . ?
O21 Cl2 O21 42.5(4) 6 . ?
O24 Cl2 O22 38.1(3) . 6 ?
O24 Cl2 O22 113.4(4) 6 6 ?
O23 Cl2 O22 125.7(3) 6 6 ?
O23 Cl2 O22 101.9(3) . 6 ?
O21 Cl2 O22 100.6(3) 6 6 ?
O21 Cl2 O22 128.8(3) . 6 ?
O24 Cl2 O22 113.4(4) . . ?
O24 Cl2 O22 38.1(3) 6 . ?
O23 Cl2 O22 101.9(3) 6 . ?
O23 Cl2 O22 125.7(3) . . ?
O21 Cl2 O22 128.8(3) 6 . ?
O21 Cl2 O22 100.6(3) . . ?
O22 Cl2 O22 75.5(5) 6 . ?
Cl2 O23 O24 44.0(2) . . ?
Cl2 O24 O23 53.5(3) . . ?
H3A O3 H3B 118.4 . . ?

loop_
_geom_bond_atom_site_label_1
_geom_bond_atom_site_label_2
_geom_bond_distance
_geom_bond_site_symmetry_2
_geom_bond_publ_flag
Cu1 N14 1.988(3) . y
Cu1 N6 2.003(3) . y
Cu1 N11 2.003(3) . y
Cu1 N11 2.003(3) 6 y
Cu1 O1 2.291(3) . y
Cu1 O11 2.704(5) . y
Cu1 Cu2 5.6860(7) . y
Cu2 N3 1.996(4) . y
Cu2 N24 2.025(4) . y
Cu2 N21 2.034(3) 6 y
Cu2 N21 2.034(3) . y
Cu2 N4 2.214(4) 5 y
Cu2 O2 2.674(3) . y
Cu2 Cu2 4.0588(10) 5 y
Cl1 O12 1.372(5) 6 ?
Cl1 O12 1.372(5) . ?
Cl1 O13 1.442(4) . ?
Cl1 O11 1.476(5) 6 ?
Cl1 O11 1.476(5) . ?
O1 C1 1.270(5) . ?
O2 C1 1.237(5) . ?
N3 C2 1.325(5) . ?
N3 N4 1.379(5) . ?
N4 C5 1.325(5) . ?
N4 Cu2 2.214(4) 5 ?
N6 C2 1.343(5) . ?
N6 C5 1.346(5) . ?
N7 C5 1.418(6) . ?
N7 H7A 0.9209 . ?
N7 H7B 0.9108 . ?
N11 C12 1.490(5) . ?
N11 H11A 0.9201 . ?
N11 H11B 0.9200 . ?
N14 C13 1.457(5) 6 ?
N14 C13 1.457(5) . ?
N14 H14 0.9300 . ?
N21 C22 1.466(7) . ?
N21 H21A 0.9000 . ?
N21 H21B 0.9000 . ?
N24 C23 1.464(7) 6 ?
N24 C23 1.464(7) . ?
N24 H24 0.9300 . ?
C1 C2 1.498(6) . ?
C12 C13 1.485(9) . ?
C12 H12A 0.9700 . ?
C12 H12B 0.9700 . ?
C13 H13A 0.9699 . ?
C13 H13B 0.9699 . ?
C22 C23 1.489(10) . ?
C22 H22A 0.9701 . ?
C22 H22B 0.9699 . ?
C23 H23A 0.9701 . ?
C23 H23B 0.9701 . ?
Cl2 O24 1.275(5) . ?
Cl2 O24 1.275(5) 6 ?
Cl2 O23 1.475(5) 6 ?
Cl2 O23 1.475(5) . ?
Cl2 O21 1.490(4) 6 ?
Cl2 O21 1.490(4) . ?
Cl2 O22 1.551(5) 6 ?
Cl2 O22 1.551(5) . ?
O23 O24 1.819(8) . ?
O3 H3A 0.8262 . ?
O3 H3B 0.8295 . ?

loop_
_geom_hbond_atom_site_label_D
_geom_hbond_atom_site_label_H
_geom_hbond_atom_site_label_A
_geom_hbond_distance_DH
_geom_hbond_distance_HA
_geom_hbond_distance_DA
_geom_hbond_angle_DHA
_geom_hbond_site_symmetry_A
N7 H7A O13 0.92 2.39 3.009(5) 124.8 .
N7 H7A O11 0.92 2.39 3.219(6) 149.1 .
N7 H7A O11 0.92 2.62 3.219(6) 123.0 6
N7 H7B O12 0.91 2.37 3.194(5) 151.1 4_546
N11 H11A O13 0.92 2.27 3.013(4) 137.3 7_556
N11 H11A O11 0.92 2.34 2.820(7) 112.1 .
N11 H11B O21 0.92 2.11 2.931(7) 148.4 3_455
N11 H11B O24 0.92 2.46 3.360(7) 166.8 8_455
N14 H14 O1 0.93 1.85 2.768(5) 168.0 5_556
N21 H21A O22 0.90 2.04 2.850(7) 149.4 3_455
N21 H21A O24 0.90 2.29 3.184(6) 173.9 8_455
N21 H21B O3 0.90 2.30 3.119(4) 151.0 5_565
N24 H24 N7 0.93 2.20 3.026(6) 148.1 5
O3 H3A O22 0.83 2.27 2.925(7) 136.2 3_455
O3 H3A O22 0.83 2.27 2.925(7) 136.2 8_455
O3 H3B O12 0.83 2.45 3.206(8) 152.8 4_556
O3 H3B O12 0.83 2.45 3.206(8) 152.8 7_556

loop_
_geom_torsion_atom_site_label_1
_geom_torsion_atom_site_label_2
_geom_torsion_atom_site_label_3
_geom_torsion_atom_site_label_4
_geom_torsion
_geom_torsion_site_symmetry_1
_geom_torsion_site_symmetry_4
N14 Cu1 Cu2 N3 180.0 . .
N6 Cu1 Cu2 N3 0.0 . .
N11 Cu1 Cu2 N3 88.83(12) . .
N11 Cu1 Cu2 N3 -88.83(12) 6 .
O1 Cu1 Cu2 N3 180.0 . .
O11 Cu1 Cu2 N3 15.86(14) . .
N14 Cu1 Cu2 N24 0.0 . .
N6 Cu1 Cu2 N24 180.0 . .
N11 Cu1 Cu2 N24 -91.17(12) . .
N11 Cu1 Cu2 N24 91.17(12) 6 .
O1 Cu1 Cu2 N24 0.0 . .
O11 Cu1 Cu2 N24 -164.14(14) . .
N14 Cu1 Cu2 N21 -80.98(10) . 6
N6 Cu1 Cu2 N21 99.02(10) . 6
N11 Cu1 Cu2 N21 -172.15(16) . 6
N11 Cu1 Cu2 N21 10.19(15) 6 6
O1 Cu1 Cu2 N21 -80.98(10) . 6
O11 Cu1 Cu2 N21 114.88(17) . 6
N14 Cu1 Cu2 N21 80.98(10) . .
N6 Cu1 Cu2 N21 -99.02(10) . .
N11 Cu1 Cu2 N21 -10.19(15) . .
N11 Cu1 Cu2 N21 172.15(16) 6 .
O1 Cu1 Cu2 N21 80.98(10) . .
O11 Cu1 Cu2 N21 -83.16(17) . .
N14 Cu1 Cu2 N4 180.0 . 5
N6 Cu1 Cu2 N4 0.0 . 5
N11 Cu1 Cu2 N4 88.83(12) . 5
N11 Cu1 Cu2 N4 -88.83(12) 6 5
O1 Cu1 Cu2 N4 180.0 . 5
O11 Cu1 Cu2 N4 15.86(14) . 5
N14 Cu1 Cu2 O2 0.0 . .
N6 Cu1 Cu2 O2 180.0 . .
N11 Cu1 Cu2 O2 -91.17(12) . .
N11 Cu1 Cu2 O2 91.17(12) 6 .
O1 Cu1 Cu2 O2 0.0 . .
O11 Cu1 Cu2 O2 -164.14(14) . .
N14 Cu1 Cu2 Cu2 180.0 . 5
N6 Cu1 Cu2 Cu2 0.0 . 5
N11 Cu1 Cu2 Cu2 88.83(12) . 5
N11 Cu1 Cu2 Cu2 -88.83(12) 6 5
O1 Cu1 Cu2 Cu2 180.0 . 5
O11 Cu1 Cu2 Cu2 15.86(14) . 5
N14 Cu1 O1 C1 180.0 . .
N6 Cu1 O1 C1 0.0 . .
N11 Cu1 O1 C1 94.38(9) . .
N11 Cu1 O1 C1 -94.38(9) 6 .
O11 Cu1 O1 C1 54.2(4) . .
Cu2 Cu1 O1 C1 0.0 . .
N3 Cu2 O2 C1 0.0 . .
N24 Cu2 O2 C1 180.0 . .
N21 Cu2 O2 C1 96.35(11) 6 .
N21 Cu2 O2 C1 -96.35(11) . .
N4 Cu2 O2 C1 0.0 5 .
Cu2 Cu2 O2 C1 0.0 5 .
Cu1 Cu2 O2 C1 0.0 . .
O12 Cl1 O11 Cu1 -35.0(7) 6 .
O12 Cl1 O11 Cu1 -146.7(4) . .
O13 Cl1 O11 Cu1 103.2(4) . .
O11 Cl1 O11 Cu1 4.6(5) 6 .
N14 Cu1 O11 Cl1 84.9(4) . .
N6 Cu1 O11 Cl1 -94.6(4) . .
N11 Cu1 O11 Cl1 170.2(5) . .
N11 Cu1 O11 Cl1 1.0(5) 6 .
O1 Cu1 O11 Cl1 -147.3(3) . .
Cu2 Cu1 O11 Cl1 -102.7(4) . .
N24 Cu2 N3 C2 0.0 . .
N21 Cu2 N3 C2 -82.01(9) 6 .
N21 Cu2 N3 C2 82.01(9) . .
N4 Cu2 N3 C2 180.0 5 .
O2 Cu2 N3 C2 0.0 . .
Cu2 Cu2 N3 C2 180.0 5 .
Cu1 Cu2 N3 C2 0.0 . .
N24 Cu2 N3 N4 180.0 . .
N21 Cu2 N3 N4 97.99(9) 6 .
N21 Cu2 N3 N4 -97.99(9) . .
N4 Cu2 N3 N4 0.0 5 .
O2 Cu2 N3 N4 180.0 . .
Cu2 Cu2 N3 N4 0.0 5 .
Cu1 Cu2 N3 N4 180.0 . .
C2 N3 N4 C5 0.0 . .
Cu2 N3 N4 C5 180.0 . .
C2 N3 N4 Cu2 180.0 . 5
Cu2 N3 N4 Cu2 0.0 . 5
N14 Cu1 N6 C2 180.000(5) . .
N11 Cu1 N6 C2 -94.60(14) . .
N11 Cu1 N6 C2 94.60(14) 6 .
O1 Cu1 N6 C2 0.0 . .
O11 Cu1 N6 C2 -166.51(12) . .
Cu2 Cu1 N6 C2 0.0 . .
N14 Cu1 N6 C5 0.000(5) . .
N11 Cu1 N6 C5 85.40(14) . .
N11 Cu1 N6 C5 -85.40(14) 6 .
O1 Cu1 N6 C5 180.0 . .
O11 Cu1 N6 C5 13.49(12) . .
Cu2 Cu1 N6 C5 180.000(1) . .
N14 Cu1 N11 C12 -6.8(4) . .
N6 Cu1 N11 C12 175.2(4) . .
N11 Cu1 N11 C12 -45.5(11) 6 .
O1 Cu1 N11 C12 96.1(4) . .
O11 Cu1 N11 C12 -95.2(4) . .
Cu2 Cu1 N11 C12 144.0(4) . .
N6 Cu1 N14 C13 -64.4(3) . 6
N11 Cu1 N14 C13 -150.0(3) . 6
N11 Cu1 N14 C13 21.2(3) 6 6
O1 Cu1 N14 C13 115.6(3) . 6
O11 Cu1 N14 C13 -77.9(3) . 6
Cu2 Cu1 N14 C13 115.6(3) . 6
N6 Cu1 N14 C13 64.4(3) . .
N11 Cu1 N14 C13 -21.2(3) . .
N11 Cu1 N14 C13 150.0(3) 6 .
O1 Cu1 N14 C13 -115.6(3) . .
O11 Cu1 N14 C13 50.9(3) . .
Cu2 Cu1 N14 C13 -115.6(3) . .
N3 Cu2 N21 C22 -165.1(3) . .
N24 Cu2 N21 C22 -7.2(3) . .
N21 Cu2 N21 C22 -47.5(8) 6 .
N4 Cu2 N21 C22 93.5(3) 5 .
O2 Cu2 N21 C22 -92.4(3) . .
Cu2 Cu2 N21 C22 143.6(3) 5 .
Cu1 Cu2 N21 C22 -136.8(3) . .
N3 Cu2 N24 C23 -62.8(3) . 6
N21 Cu2 N24 C23 21.3(3) 6 6
N21 Cu2 N24 C23 -147.0(3) . 6
N4 Cu2 N24 C23 117.2(3) 5 6
O2 Cu2 N24 C23 -62.8(3) . 6
Cu2 Cu2 N24 C23 117.2(3) 5 6
Cu1 Cu2 N24 C23 -62.8(3) . 6
N3 Cu2 N24 C23 62.8(3) . .
N21 Cu2 N24 C23 147.0(3) 6 .
N21 Cu2 N24 C23 -21.3(3) . .
N4 Cu2 N24 C23 -117.2(3) 5 .
O2 Cu2 N24 C23 62.8(3) . .
Cu2 Cu2 N24 C23 -117.2(3) 5 .
Cu1 Cu2 N24 C23 62.8(3) . .
Cu2 O2 C1 O1 180.0 . .
Cu2 O2 C1 C2 0.0 . .
Cu1 O1 C1 O2 180.0 . .
Cu1 O1 C1 C2 0.0 . .
N4 N3 C2 N6 0.0 . .
Cu2 N3 C2 N6 180.0 . .
N4 N3 C2 C1 180.0 . .
Cu2 N3 C2 C1 0.0 . .
C5 N6 C2 N3 0.0 . .
Cu1 N6 C2 N3 180.0 . .
C5 N6 C2 C1 180.0 . .
Cu1 N6 C2 C1 0.0 . .
O2 C1 C2 N3 0.0 . .
O1 C1 C2 N3 180.0 . .
O2 C1 C2 N6 180.0 . .
O1 C1 C2 N6 0.0 . .
N3 N4 C5 N6 0.0 . .
Cu2 N4 C5 N6 180.0 5 .
N3 N4 C5 N7 180.0 . .
Cu2 N4 C5 N7 0.0 5 .
C2 N6 C5 N4 0.0 . .
Cu1 N6 C5 N4 180.0 . .
C2 N6 C5 N7 180.0 . .
Cu1 N6 C5 N7 0.0 . .
Cu1 N11 C12 C13 33.2(6) . .
C13 N14 C13 C12 168.4(3) 6 .
Cu1 N14 C13 C12 44.6(4) . .
N11 C12 C13 N14 -51.3(6) . .
Cu2 N21 C22 C23 34.0(5) . .
C23 N24 C23 C22 166.4(3) 6 .
Cu2 N24 C23 C22 45.6(4) . .
N21 C22 C23 N24 -52.7(6) . .
O24 Cl2 O23 O24 -157.8(6) 6 .
O23 Cl2 O23 O24 -169.5(3) 6 .
O21 Cl2 O23 O24 71.5(3) 6 .
O21 Cl2 O23 O24 115.2(4) . .
O22 Cl2 O23 O24 -33.0(3) 6 .
O22 Cl2 O23 O24 -113.5(5) . .
O24 Cl2 O24 O23 136.9(9) 6 .
O23 Cl2 O24 O23 6.9(2) 6 .
O21 Cl2 O24 O23 -108.2(3) 6 .
O21 Cl2 O24 O23 -118.8(3) . .
O22 Cl2 O24 O23 120.2(5) 6 .
O22 Cl2 O24 O23 125.8(3) . .
